data_1550637
loop_
_publ_author_name
'Valverde-Mu\~noz, Francisco Javier'
'Seredyuk, Maksym'
'Meneses-S\'anchez, Manuel'
'Mu\~noz, M. Carmen'
'Bartual-Murgui, Carlos'
'Real Cabezos, Jos\'e Antonio A'

_publ_section_title
;
 Discrimination between two memory channels by molecular alloying in a
 doubly bistable spin crossover material
;
_journal_name_full 'Chemical Science'
_journal_paper_doi 10.1039/C8SC05256E
_journal_year 2019
_chemical_formula_moiety 'As0.73 F6 P0.27, As0.72 F6 P0.28, C30 H48 Fe N10'
_chemical_formula_sum 'C30 H48 As1.44 F12 Fe N10 P0.56'
_chemical_formula_weight 958.08
_space_group_crystal_system triclinic
_space_group_IT_number 2
_space_group_name_Hall '-P 1'
_space_group_name_H-M_alt 'P -1'
_symmetry_space_group_name_Hall '-P 1'
_symmetry_space_group_name_H-M 'P -1'
_atom_sites_solution_hydrogens mixed
_atom_sites_solution_primary dual
_audit_creation_date 2018-10-08
_audit_creation_method
;
Olex2 1.2
(compiled 2018.05.29 svn.r3508 for OlexSys, GUI svn.r5506)
;
_audit_update_record
;
2018-11-19 deposited with the CCDC.    2019-02-22 downloaded from the CCDC.
;
_cell_angle_alpha 91.520(11)
_cell_angle_beta 100.995(12)
_cell_angle_gamma 98.955(16)
_cell_formula_units_Z 2
_cell_length_a 9.411(3)
_cell_length_b 10.309(3)
_cell_length_c 22.379(5)
_cell_measurement_reflns_used 9940
_cell_measurement_temperature 230(2)
_cell_measurement_theta_max 27.445
_cell_measurement_theta_min 2.248
_cell_volume 2101.8(10)
_computing_cell_refinement 'SAINT V8.38A (?, 2016)'
_computing_data_reduction 'SAINT V8.38A (?, 2016)'
_computing_molecular_graphics 'Olex2 (Dolomanov et al., 2009)'
_computing_publication_material 'Olex2 (Dolomanov et al., 2009)'
_computing_structure_refinement 'ShelXL (Sheldrick, 2015)'
_computing_structure_solution 'ShelXT (Sheldrick, 2015)'
_diffrn_ambient_temperature 229.99
_diffrn_measured_fraction_theta_full 0.993
_diffrn_measured_fraction_theta_max 0.991
_diffrn_measurement_device_type 'Bruker APEX-II CCD'
_diffrn_measurement_method '\f and \w scans'
_diffrn_radiation_type MoK\a
_diffrn_radiation_wavelength 0.71073
_diffrn_reflns_av_R_equivalents 0.0707
_diffrn_reflns_av_unetI/netI 0.0537
_diffrn_reflns_Laue_measured_fraction_full 0.993
_diffrn_reflns_Laue_measured_fraction_max 0.991
_diffrn_reflns_limit_h_max 12
_diffrn_reflns_limit_h_min -12
_diffrn_reflns_limit_k_max 13
_diffrn_reflns_limit_k_min -13
_diffrn_reflns_limit_l_max 29
_diffrn_reflns_limit_l_min -29
_diffrn_reflns_number 55575
_diffrn_reflns_point_group_measured_fraction_full 0.993
_diffrn_reflns_point_group_measured_fraction_max 0.991
_diffrn_reflns_theta_full 25.242
_diffrn_reflns_theta_max 28.330
_diffrn_reflns_theta_min 2.244
_diffrn_standards_number 0
_exptl_absorpt_coefficient_mu 1.597
_exptl_absorpt_correction_T_max 0.7457
_exptl_absorpt_correction_T_min 0.6179
_exptl_absorpt_correction_type multi-scan
_exptl_absorpt_process_details
'SADABS-2016/2 (Bruker,2016/2) was used for absorption correction. wR2(int) was 0.1201 before and 0.0698 after correction. The Ratio of minimum to maximum transmission is 0.8286. The \l/2 correction factor is Not present.'
_exptl_crystal_colour red
_exptl_crystal_colour_primary red
_exptl_crystal_density_diffrn 1.514
_exptl_crystal_description plate
_exptl_crystal_F_000 976
_exptl_crystal_size_max 0.15
_exptl_crystal_size_mid 0.12
_exptl_crystal_size_min 0.02
_refine_diff_density_max 0.850
_refine_diff_density_min -0.553
_refine_diff_density_rms 0.069
_refine_ls_extinction_method none
_refine_ls_goodness_of_fit_ref 1.039
_refine_ls_hydrogen_treatment mixed
_refine_ls_matrix_type full
_refine_ls_number_parameters 507
_refine_ls_number_reflns 10380
_refine_ls_number_restraints 0
_refine_ls_restrained_S_all 1.039
_refine_ls_R_factor_all 0.0851
_refine_ls_R_factor_gt 0.0557
_refine_ls_shift/su_max 0.001
_refine_ls_shift/su_mean 0.000
_refine_ls_structure_factor_coef Fsqd
_refine_ls_weighting_details 'w=1/[\s^2^(Fo^2^)+(0.0647P)^2^+2.0829P] where P=(Fo^2^+2Fc^2^)/3'
_refine_ls_weighting_scheme calc
_refine_ls_wR_factor_gt 0.1388
_refine_ls_wR_factor_ref 0.1560
_reflns_Friedel_coverage 0.000
_reflns_number_gt 7254
_reflns_number_total 10380
_reflns_threshold_expression 'I > 2\s(I)'
_cod_data_source_file c8sc05256e2.cif
_cod_data_source_block mo_mm552__230k_0m
_cod_original_cell_volume 2101.8(11)
_cod_database_code 1550637
_shelx_shelxl_version_number 2018/3
_shelx_space_group_comment
;
The symmetry employed for this shelxl refinement is uniquely defined
by the following loop, which should always be used as a source of
symmetry information in preference to the above space-group names.
They are only intended as comments.
;
_shelx_estimated_absorpt_t_max 0.969
_shelx_estimated_absorpt_t_min 0.796
_olex2_refinement_description
;
1. Fixed Uiso
 At 1.2 times of:
  All C(H) groups, All C(H,H) groups
 At 1.5 times of:
  All C(H,H,H) groups
2. Shared sites
{As2, P2}
{As1, P1}
3. Uiso/Uaniso restraints and constraints
Uanis(As2) = Uanis(P2)
Uanis(As1) = Uanis(P1)
4. Others
 Sof(P2)=1-FVAR(1)
 Sof(As2)=FVAR(1)
 Sof(P1)=1-FVAR(2)
 Sof(As1)=FVAR(2)
5.a Secondary CH2 refined with riding coordinates:
 C5(H5A,H5B), C6(H6A,H6B), C7(H7A,H7B), C8(H8A,H8B), C9(H9A,H9B), C15(H15A,
 H15B), C16(H16A,H16B), C17(H17A,H17B), C18(H18A,H18B), C19(H19A,H19B),
 C25(H25A,H25B), C26(H26A,H26B), C27(H27A,H27B), C28(H28A,H28B), C29(H29A,H29B)
5.b Aromatic/amide H refined with riding coordinates:
 C1(H1), C2(H2), C11(H11), C12(H12), C14(H14), C21(H21), C22(H22)
5.c Idealised Me refined as rotating group:
 C10(H10A,H10B,H10C), C20(H20A,H20B,H20C), C30(H30A,H30B,H30C)
;
_olex2_submission_special_instructions 'No special instructions were received'
_publcif_funding_html
;
;

loop_
_space_group_symop_operation_xyz
'x, y, z'
'-x, -y, -z'

loop_
_atom_site_label
_atom_site_type_symbol
_atom_site_fract_x
_atom_site_fract_y
_atom_site_fract_z
_atom_site_U_iso_or_equiv
_atom_site_adp_type
_atom_site_occupancy
_atom_site_site_symmetry_order
_atom_site_calc_flag
_atom_site_refinement_flags_posn
_atom_site_refinement_flags_occupancy
_atom_site_disorder_assembly
_atom_site_disorder_group
As2 As 0.30901(5) 0.16976(5) 0.86111(2) 0.05346(19) Uani 0.729(3) 1 d . P A 3
P2 P 0.30901(5) 0.16976(5) 0.86111(2) 0.05346(19) Uani 0.271(3) 1 d . P A 4
F9 F 0.1682(5) 0.2137(4) 0.81390(16) 0.1338(15) Uani 1 1 d . . . .
F8 F 0.4035(5) 0.3191(3) 0.86283(19) 0.1351(15) Uani 1 1 d . . . .
F7 F 0.3762(4) 0.1289(3) 0.79987(13) 0.0959(10) Uani 1 1 d . . . .
F12 F 0.4482(4) 0.1179(4) 0.90626(14) 0.1129(12) Uani 1 1 d . . . .
F11 F 0.2187(4) 0.0154(3) 0.85598(17) 0.1137(11) Uani 1 1 d . . . .
F10 F 0.2417(4) 0.2102(4) 0.92144(14) 0.1070(11) Uani 1 1 d . . . .
As1 As 0.39984(5) 0.15377(4) 0.58740(2) 0.05049(18) Uani 0.716(3) 1 d . P B 5
P1 P 0.39984(5) 0.15377(4) 0.58740(2) 0.05049(18) Uani 0.284(3) 1 d . P B 6
F4 F 0.3154(3) 0.1657(3) 0.64722(12) 0.0842(8) Uani 1 1 d . . . .
F1 F 0.4819(3) 0.1434(3) 0.52766(12) 0.0815(8) Uani 1 1 d . . . .
F6 F 0.5370(3) 0.0982(3) 0.63238(15) 0.0989(10) Uani 1 1 d . . . .
F5 F 0.3084(3) 0.0004(3) 0.57234(13) 0.0841(8) Uani 1 1 d . . . .
F2 F 0.4875(4) 0.3082(3) 0.60387(16) 0.1092(12) Uani 1 1 d . . . .
F3 F 0.2589(4) 0.2091(3) 0.54277(14) 0.1008(10) Uani 1 1 d . . . .
Fe1 Fe 0.62190(5) 0.67613(4) 0.72208(2) 0.04050(15) Uani 1 1 d . . . .
N1 N 0.6771(3) 0.6976(3) 0.82330(13) 0.0493(7) Uani 1 1 d . . . .
N2 N 0.4777(3) 0.8055(3) 0.74730(12) 0.0437(6) Uani 1 1 d . . . .
N3 N 0.8086(3) 0.8290(3) 0.71285(13) 0.0473(7) Uani 1 1 d . . . .
N4 N 0.5993(3) 0.6970(3) 0.62347(12) 0.0471(7) Uani 1 1 d . . . .
N5 N 0.7690(3) 0.5318(3) 0.73283(13) 0.0485(7) Uani 1 1 d . . . .
N6 N 0.4792(3) 0.4900(3) 0.72925(12) 0.0420(6) Uani 1 1 d . . . .
N7 N 0.3172(3) 0.6436(3) 0.64815(13) 0.0459(6) Uani 1 1 d . . . .
N8 N 0.6054(4) 0.7618(4) 0.90641(14) 0.0645(9) Uani 1 1 d . . . .
N9 N 0.9219(3) 0.9451(3) 0.64881(15) 0.0550(8) Uani 1 1 d . . . .
N10 N 0.8003(4) 0.3351(3) 0.76395(15) 0.0576(8) Uani 1 1 d . . . .
C1 C 0.7572(5) 0.6515(5) 0.87325(19) 0.0692(11) Uani 1 1 d . . . .
H1 H 0.831244 0.600344 0.872386 0.083 Uiso 1 1 calc R . . .
C2 C 0.7139(6) 0.6907(5) 0.92432(19) 0.0762(13) Uani 1 1 d . . . .
H2 H 0.752067 0.671971 0.964541 0.091 Uiso 1 1 calc R . . .
C3 C 0.5853(4) 0.7640(4) 0.84486(15) 0.0489(8) Uani 1 1 d . . . .
C4 C 0.4824(4) 0.8264(3) 0.80394(16) 0.0493(8) Uani 1 1 d . . . .
H4 H 0.415(4) 0.879(4) 0.8182(18) 0.059 Uiso 1 1 d R . . .
C5 C 0.3701(4) 0.8588(3) 0.70295(18) 0.0549(9) Uani 1 1 d . . . .
H5A H 0.417114 0.901522 0.671496 0.066 Uiso 1 1 calc R . . .
H5B H 0.327158 0.924176 0.723169 0.066 Uiso 1 1 calc R . . .
C6 C 0.2515(4) 0.7450(4) 0.67437(19) 0.0569(9) Uani 1 1 d . . . .
H6A H 0.198990 0.707906 0.705441 0.068 Uiso 1 1 calc R . . .
H6B H 0.180672 0.776833 0.642457 0.068 Uiso 1 1 calc R . . .
C7 C 0.5160(6) 0.8148(5) 0.9460(2) 0.0816(14) Uani 1 1 d . . . .
H7A H 0.470384 0.885581 0.925902 0.098 Uiso 1 1 calc R . . .
H7B H 0.579579 0.851904 0.984475 0.098 Uiso 1 1 calc R . . .
C8 C 0.3980(9) 0.7080(10) 0.9590(4) 0.175(5) Uani 1 1 d . . . .
H8A H 0.449627 0.643782 0.981921 0.210 Uiso 1 1 calc R . . .
H8B H 0.348193 0.748907 0.987329 0.210 Uiso 1 1 calc R . . .
C9 C 0.2967(11) 0.6413(10) 0.9188(5) 0.183(5) Uani 1 1 d . . . .
H9A H 0.346211 0.590667 0.893814 0.219 Uiso 1 1 calc R . . .
H9B H 0.253905 0.705208 0.892326 0.219 Uiso 1 1 calc R . . .
C10 C 0.1704(9) 0.5474(7) 0.9321(4) 0.133(3) Uani 1 1 d . . . .
H10A H 0.131610 0.585930 0.964306 0.199 Uiso 1 1 calc GR . . .
H10B H 0.203254 0.466105 0.945006 0.199 Uiso 1 1 calc GR . . .
H10C H 0.094350 0.529258 0.895633 0.199 Uiso 1 1 calc GR . . .
C11 C 0.9308(4) 0.9068(4) 0.74532(18) 0.0521(8) Uani 1 1 d . . . .
H11 H 0.961691 0.909929 0.787904 0.063 Uiso 1 1 calc R . . .
C12 C 1.0013(4) 0.9794(4) 0.70651(19) 0.0565(9) Uani 1 1 d . . . .
H12 H 1.087867 1.041294 0.717253 0.068 Uiso 1 1 calc R . . .
C13 C 0.8062(4) 0.8532(4) 0.65484(16) 0.0493(8) Uani 1 1 d . . . .
C14 C 0.6943(4) 0.7833(4) 0.60704(16) 0.0543(9) Uani 1 1 d . . . .
H14 H 0.691425 0.800394 0.565807 0.065 Uiso 1 1 calc R . . .
C15 C 0.4798(4) 0.6251(4) 0.57662(16) 0.0561(9) Uani 1 1 d . . . .
H15A H 0.476386 0.530150 0.579935 0.067 Uiso 1 1 calc R . . .
H15B H 0.496505 0.647219 0.535923 0.067 Uiso 1 1 calc R . . .
C16 C 0.3366(4) 0.6634(4) 0.58592(17) 0.0569(9) Uani 1 1 d . . . .
H16A H 0.335819 0.755998 0.577297 0.068 Uiso 1 1 calc R . . .
H16B H 0.255013 0.610107 0.557475 0.068 Uiso 1 1 calc R . . .
C17 C 0.9566(6) 0.9961(5) 0.5919(2) 0.0810(14) Uani 1 1 d . . . .
H17A H 1.062431 1.027209 0.597898 0.097 Uiso 1 1 calc R . . .
H17B H 0.931355 0.924358 0.560142 0.097 Uiso 1 1 calc R . . .
C18 C 0.8789(6) 1.1031(6) 0.5712(3) 0.0876(16) Uani 1 1 d . . . .
H18A H 0.905402 1.130833 0.532635 0.105 Uiso 1 1 calc R . . .
H18B H 0.773264 1.069748 0.562833 0.105 Uiso 1 1 calc R . . .
C19 C 0.9077(5) 1.2169(5) 0.6134(2) 0.0755(12) Uani 1 1 d . . . .
H19A H 1.013529 1.237922 0.629370 0.091 Uiso 1 1 calc R . . .
H19B H 0.859516 1.195086 0.647799 0.091 Uiso 1 1 calc R . . .
C20 C 0.8522(6) 1.3442(7) 0.5838(3) 0.112(2) Uani 1 1 d . . . .
H20A H 0.900885 1.367741 0.550166 0.167 Uiso 1 1 calc GR . . .
H20B H 0.875166 1.416767 0.614347 0.167 Uiso 1 1 calc GR . . .
H20C H 0.746963 1.325186 0.568863 0.167 Uiso 1 1 calc GR . . .
C21 C 0.9156(4) 0.5246(5) 0.7440(2) 0.0634(10) Uani 1 1 d . . . .
H21 H 0.990555 0.593086 0.739289 0.076 Uiso 1 1 calc R . . .
C22 C 0.9361(5) 0.4051(5) 0.7625(2) 0.0710(12) Uani 1 1 d . . . .
H22 H 1.026442 0.374871 0.772687 0.085 Uiso 1 1 calc R . . .
C23 C 0.7017(4) 0.4153(3) 0.74541(15) 0.0454(7) Uani 1 1 d . . . .
C24 C 0.5442(4) 0.3920(3) 0.74069(16) 0.0454(7) Uani 1 1 d . . . .
H24 H 0.493(4) 0.306(4) 0.7467(17) 0.055 Uiso 1 1 d R . . .
C25 C 0.3190(4) 0.4702(3) 0.72146(17) 0.0493(8) Uani 1 1 d . . . .
H25A H 0.290509 0.524373 0.752405 0.059 Uiso 1 1 calc R . . .
H25B H 0.281522 0.377772 0.726421 0.059 Uiso 1 1 calc R . . .
C26 C 0.2544(4) 0.5084(4) 0.65821(17) 0.0506(8) Uani 1 1 d . . . .
H26A H 0.274530 0.447915 0.627518 0.061 Uiso 1 1 calc R . . .
H26B H 0.147766 0.501057 0.653599 0.061 Uiso 1 1 calc R . . .
C27 C 0.7714(6) 0.2050(5) 0.7867(2) 0.0791(14) Uani 1 1 d . . . .
H27A H 0.827624 0.146130 0.769534 0.095 Uiso 1 1 calc R . . .
H27B H 0.666880 0.168699 0.774287 0.095 Uiso 1 1 calc R . . .
C28 C 0.8172(6) 0.2155(5) 0.8587(3) 0.0862(15) Uani 1 1 d . . . .
H28A H 0.918983 0.260195 0.870927 0.103 Uiso 1 1 calc R . . .
H28B H 0.754411 0.267741 0.875784 0.103 Uiso 1 1 calc R . . .
C29 C 0.8030(7) 0.0838(6) 0.8828(3) 0.1053(19) Uani 1 1 d . . . .
H29A H 0.859691 0.029459 0.863193 0.126 Uiso 1 1 calc R . . .
H29B H 0.699823 0.041857 0.873162 0.126 Uiso 1 1 calc R . . .
C30 C 0.8579(9) 0.0921(9) 0.9515(3) 0.136(3) Uani 1 1 d . . . .
H30A H 0.913424 0.021620 0.962562 0.203 Uiso 1 1 calc GR . . .
H30B H 0.774838 0.083701 0.971798 0.203 Uiso 1 1 calc GR . . .
H30C H 0.920306 0.176203 0.963927 0.203 Uiso 1 1 calc GR . . .

loop_
_atom_site_aniso_label
_atom_site_aniso_U_11
_atom_site_aniso_U_22
_atom_site_aniso_U_33
_atom_site_aniso_U_23
_atom_site_aniso_U_13
_atom_site_aniso_U_12
As2 0.0614(3) 0.0553(3) 0.0442(3) 0.00213(19) 0.0059(2) 0.0169(2)
P2 0.0614(3) 0.0553(3) 0.0442(3) 0.00213(19) 0.0059(2) 0.0169(2)
F9 0.147(3) 0.165(4) 0.094(2) 0.010(2) -0.022(2) 0.097(3)
F8 0.194(4) 0.070(2) 0.138(3) -0.030(2) 0.064(3) -0.020(2)
F7 0.151(3) 0.0782(18) 0.0672(16) -0.0035(13) 0.0459(18) 0.0179(18)
F12 0.100(2) 0.165(3) 0.080(2) 0.000(2) -0.0012(17) 0.065(2)
F11 0.118(3) 0.085(2) 0.129(3) 0.0192(19) 0.026(2) -0.0166(19)
F10 0.113(2) 0.152(3) 0.0758(19) 0.0066(18) 0.0366(17) 0.060(2)
As1 0.0598(3) 0.0417(3) 0.0493(3) 0.00657(18) 0.0113(2) 0.00470(19)
P1 0.0598(3) 0.0417(3) 0.0493(3) 0.00657(18) 0.0113(2) 0.00470(19)
F4 0.0857(18) 0.101(2) 0.0631(15) -0.0031(14) 0.0290(14) -0.0101(16)
F1 0.096(2) 0.0838(18) 0.0762(17) 0.0077(14) 0.0349(15) 0.0273(15)
F6 0.0674(17) 0.123(3) 0.100(2) 0.0466(19) 0.0025(15) 0.0056(17)
F5 0.0853(18) 0.0581(15) 0.097(2) -0.0053(13) 0.0062(15) -0.0080(13)
F2 0.148(3) 0.0559(16) 0.128(3) -0.0107(16) 0.072(2) -0.0204(17)
F3 0.113(2) 0.132(3) 0.0813(19) 0.0410(18) 0.0306(17) 0.071(2)
Fe1 0.0451(3) 0.0393(3) 0.0389(3) 0.00488(18) 0.01312(19) 0.00610(19)
N1 0.0554(17) 0.0540(17) 0.0411(15) 0.0056(12) 0.0082(13) 0.0177(14)
N2 0.0493(16) 0.0385(14) 0.0422(15) 0.0051(11) 0.0051(12) 0.0087(12)
N3 0.0488(16) 0.0453(16) 0.0458(15) -0.0001(12) 0.0092(13) 0.0019(13)
N4 0.0492(16) 0.0476(16) 0.0411(15) 0.0006(12) 0.0100(12) -0.0037(13)
N5 0.0444(16) 0.0518(17) 0.0536(17) 0.0036(13) 0.0166(13) 0.0124(13)
N6 0.0390(14) 0.0403(14) 0.0479(15) 0.0073(11) 0.0115(12) 0.0057(11)
N7 0.0457(15) 0.0396(14) 0.0512(16) 0.0074(12) 0.0060(13) 0.0065(12)
N8 0.083(2) 0.077(2) 0.0359(16) 0.0028(15) 0.0122(15) 0.0214(19)
N9 0.0438(16) 0.0579(19) 0.0604(19) 0.0049(14) 0.0154(14) -0.0067(14)
N10 0.0576(19) 0.0554(18) 0.066(2) 0.0072(15) 0.0116(15) 0.0278(15)
C1 0.071(3) 0.089(3) 0.051(2) 0.013(2) 0.0025(19) 0.034(2)
C2 0.094(3) 0.094(3) 0.042(2) 0.010(2) 0.002(2) 0.033(3)
C3 0.058(2) 0.0500(19) 0.0398(17) 0.0000(14) 0.0103(15) 0.0105(16)
C4 0.059(2) 0.0431(18) 0.050(2) 0.0016(14) 0.0128(16) 0.0166(16)
C5 0.062(2) 0.0425(19) 0.059(2) 0.0090(16) 0.0005(18) 0.0175(17)
C6 0.048(2) 0.050(2) 0.071(2) 0.0061(17) 0.0003(18) 0.0182(17)
C7 0.113(4) 0.085(3) 0.054(2) -0.012(2) 0.031(3) 0.022(3)
C8 0.137(7) 0.216(10) 0.171(8) -0.104(7) 0.099(6) -0.040(7)
C9 0.156(8) 0.160(8) 0.231(11) -0.087(8) 0.105(8) -0.043(7)
C10 0.136(6) 0.099(5) 0.161(7) 0.007(5) 0.029(5) 0.015(5)
C11 0.049(2) 0.0485(19) 0.055(2) -0.0084(16) 0.0008(16) 0.0086(16)
C12 0.0408(19) 0.049(2) 0.074(3) -0.0049(18) 0.0045(18) 0.0011(16)
C13 0.0443(19) 0.050(2) 0.051(2) 0.0020(15) 0.0119(15) -0.0026(15)
C14 0.058(2) 0.059(2) 0.0389(17) 0.0039(15) 0.0114(16) -0.0113(18)
C15 0.068(2) 0.052(2) 0.0393(18) -0.0019(15) 0.0062(16) -0.0130(18)
C16 0.057(2) 0.052(2) 0.050(2) 0.0088(16) -0.0091(17) -0.0035(17)
C17 0.071(3) 0.085(3) 0.083(3) 0.013(3) 0.030(3) -0.020(3)
C18 0.082(3) 0.090(4) 0.087(3) -0.002(3) 0.034(3) -0.017(3)
C19 0.069(3) 0.088(3) 0.063(3) 0.000(2) -0.001(2) 0.011(2)
C20 0.078(4) 0.134(6) 0.100(4) 0.010(4) -0.021(3) -0.007(4)
C21 0.045(2) 0.078(3) 0.072(3) 0.004(2) 0.0197(19) 0.0161(19)
C22 0.054(2) 0.092(3) 0.076(3) 0.005(2) 0.017(2) 0.035(2)
C23 0.0473(18) 0.0443(18) 0.0480(18) 0.0020(14) 0.0091(14) 0.0186(15)
C24 0.0493(19) 0.0385(17) 0.0497(19) 0.0061(14) 0.0122(15) 0.0074(15)
C25 0.0420(18) 0.0425(18) 0.066(2) 0.0132(15) 0.0180(16) 0.0051(14)
C26 0.0384(17) 0.0481(19) 0.062(2) 0.0055(16) 0.0060(16) -0.0002(15)
C27 0.092(3) 0.061(3) 0.095(4) 0.018(2) 0.021(3) 0.041(3)
C28 0.073(3) 0.076(3) 0.114(4) 0.020(3) 0.022(3) 0.017(3)
C29 0.097(4) 0.094(4) 0.131(5) 0.020(4) 0.024(4) 0.029(3)
C30 0.142(6) 0.180(8) 0.094(5) 0.029(5) 0.020(4) 0.054(6)

loop_
_atom_type_symbol
_atom_type_description
_atom_type_scat_dispersion_real
_atom_type_scat_dispersion_imag
_atom_type_scat_source
C C 0.0033 0.0016 'International Tables Vol C Tables 4.2.6.8 and 6.1.1.4'
H H 0.0000 0.0000 'International Tables Vol C Tables 4.2.6.8 and 6.1.1.4'
As As 0.0499 2.0058 'International Tables Vol C Tables 4.2.6.8 and 6.1.1.4'
F F 0.0171 0.0103 'International Tables Vol C Tables 4.2.6.8 and 6.1.1.4'
Fe Fe 0.3463 0.8444 'International Tables Vol C Tables 4.2.6.8 and 6.1.1.4'
N N 0.0061 0.0033 'International Tables Vol C Tables 4.2.6.8 and 6.1.1.4'
P P 0.1023 0.0942 'International Tables Vol C Tables 4.2.6.8 and 6.1.1.4'

loop_
_geom_angle_atom_site_label_1
_geom_angle_atom_site_label_2
_geom_angle_atom_site_label_3
_geom_angle
F9 As2 F7 88.48(19)
F9 As2 F12 176.89(19)
F9 As2 F11 89.7(2)
F9 As2 F10 91.21(18)
F8 As2 F9 90.7(2)
F8 As2 F7 88.95(17)
F8 As2 F12 91.7(2)
F8 As2 F11 176.39(19)
F8 As2 F10 91.15(19)
F12 As2 F7 89.61(17)
F12 As2 F11 87.8(2)
F12 As2 F10 90.70(16)
F11 As2 F7 87.48(17)
F10 As2 F7 179.68(17)
F10 As2 F11 92.4(2)
F9 P2 F7 88.48(19)
F9 P2 F12 176.89(19)
F9 P2 F11 89.7(2)
F9 P2 F10 91.21(18)
F8 P2 F9 90.7(2)
F8 P2 F7 88.95(17)
F8 P2 F12 91.7(2)
F8 P2 F11 176.39(19)
F8 P2 F10 91.15(19)
F12 P2 F7 89.61(17)
F12 P2 F11 87.8(2)
F12 P2 F10 90.70(16)
F11 P2 F7 87.48(17)
F10 P2 F7 179.68(17)
F10 P2 F11 92.4(2)
F1 As1 F4 179.18(15)
F1 As1 F3 90.27(14)
F6 As1 F4 90.07(16)
F6 As1 F1 90.71(16)
F6 As1 F5 90.37(16)
F6 As1 F2 90.17(19)
F6 As1 F3 178.93(15)
F5 As1 F4 88.28(14)
F5 As1 F1 91.97(15)
F5 As1 F2 178.15(15)
F5 As1 F3 89.19(17)
F2 As1 F4 89.95(14)
F2 As1 F1 89.79(15)
F2 As1 F3 90.2(2)
F3 As1 F4 88.95(15)
F1 P1 F4 179.18(15)
F1 P1 F3 90.27(14)
F6 P1 F4 90.07(16)
F6 P1 F1 90.71(16)
F6 P1 F5 90.37(16)
F6 P1 F2 90.17(19)
F6 P1 F3 178.93(15)
F5 P1 F4 88.28(14)
F5 P1 F1 91.97(15)
F5 P1 F2 178.15(15)
F5 P1 F3 89.19(17)
F2 P1 F4 89.95(14)
F2 P1 F1 89.79(15)
F2 P1 F3 90.2(2)
F3 P1 F4 88.95(15)
N2 Fe1 N1 74.99(10)
N2 Fe1 N3 98.22(11)
N2 Fe1 N4 102.73(11)
N2 Fe1 N6 96.78(11)
N3 Fe1 N1 92.64(11)
N4 Fe1 N1 167.34(11)
N4 Fe1 N3 75.24(10)
N5 Fe1 N1 84.38(11)
N5 Fe1 N2 158.30(11)
N5 Fe1 N3 89.26(11)
N5 Fe1 N4 98.87(11)
N5 Fe1 N6 75.72(11)
N6 Fe1 N1 88.57(11)
N6 Fe1 N3 164.74(11)
N6 Fe1 N4 104.08(10)
C1 N1 Fe1 142.8(3)
C3 N1 Fe1 110.8(2)
C3 N1 C1 105.4(3)
C4 N2 Fe1 116.9(2)
C4 N2 C5 119.5(3)
C5 N2 Fe1 123.4(2)
C11 N3 Fe1 143.0(3)
C13 N3 Fe1 110.9(2)
C13 N3 C11 106.1(3)
C14 N4 Fe1 116.1(2)
C14 N4 C15 118.8(3)
C15 N4 Fe1 125.0(2)
C21 N5 Fe1 140.6(3)
C23 N5 Fe1 111.6(2)
C23 N5 C21 105.9(3)
C24 N6 Fe1 115.5(2)
C24 N6 C25 118.5(3)
C25 N6 Fe1 126.0(2)
C6 N7 C26 114.5(3)
C16 N7 C6 114.4(3)
C16 N7 C26 113.9(3)
C2 N8 C3 106.8(3)
C2 N8 C7 126.2(4)
C3 N8 C7 126.7(4)
C12 N9 C17 126.7(3)
C13 N9 C12 106.4(3)
C13 N9 C17 126.9(3)
C22 N10 C27 125.9(4)
C23 N10 C22 106.7(3)
C23 N10 C27 127.1(4)
C2 C1 N1 109.8(4)
N8 C2 C1 107.0(4)
N1 C3 N8 111.0(3)
N1 C3 C4 120.4(3)
N8 C3 C4 128.6(3)
N2 C4 C3 116.3(3)
N2 C5 C6 107.7(3)
N7 C6 C5 110.0(3)
N8 C7 C8 110.8(4)
C9 C8 C7 125.2(9)
C8 C9 C10 125.0(10)
C12 C11 N3 109.5(3)
C11 C12 N9 106.9(3)
N3 C13 N9 111.2(3)
N3 C13 C14 121.2(3)
N9 C13 C14 127.5(3)
N4 C14 C13 116.5(3)
N4 C15 C16 108.6(3)
N7 C16 C15 110.7(3)
C18 C17 N9 112.9(4)
C19 C18 C17 115.0(5)
C18 C19 C20 113.7(5)
C22 C21 N5 109.7(4)
C21 C22 N10 107.1(4)
N5 C23 N10 110.6(3)
N5 C23 C24 120.0(3)
N10 C23 C24 129.4(3)
N6 C24 C23 116.4(3)
N6 C25 C26 109.0(3)
N7 C26 C25 110.8(3)
N10 C27 C28 109.0(4)
C29 C28 C27 110.4(5)
C28 C29 C30 110.8(6)

loop_
_geom_bond_atom_site_label_1
_geom_bond_atom_site_label_2
_geom_bond_distance
As2 F9 1.660(3)
As2 F8 1.649(3)
As2 F7 1.685(3)
As2 F12 1.662(3)
As2 F11 1.673(3)
As2 F10 1.667(3)
P2 F9 1.660(3)
P2 F8 1.649(3)
P2 F7 1.685(3)
P2 F12 1.662(3)
P2 F11 1.673(3)
P2 F10 1.667(3)
As1 F4 1.693(3)
As1 F1 1.675(3)
As1 F6 1.665(3)
As1 F5 1.671(3)
As1 F2 1.672(3)
As1 F3 1.686(3)
P1 F4 1.693(3)
P1 F1 1.675(3)
P1 F6 1.665(3)
P1 F5 1.671(3)
P1 F2 1.672(3)
P1 F3 1.686(3)
Fe1 N1 2.222(3)
Fe1 N2 2.181(3)
Fe1 N3 2.215(3)
Fe1 N4 2.196(3)
Fe1 N5 2.173(3)
Fe1 N6 2.192(3)
N1 C1 1.364(5)
N1 C3 1.332(4)
N2 C4 1.271(4)
N2 C5 1.460(4)
N3 C11 1.363(4)
N3 C13 1.325(4)
N4 C14 1.273(4)
N4 C15 1.471(4)
N5 C21 1.368(5)
N5 C23 1.331(4)
N6 C24 1.268(4)
N6 C25 1.466(4)
N7 C6 1.458(5)
N7 C16 1.454(5)
N7 C26 1.468(4)
N8 C2 1.354(6)
N8 C3 1.355(4)
N8 C7 1.480(5)
N9 C12 1.370(5)
N9 C13 1.357(4)
N9 C17 1.465(5)
N10 C22 1.373(6)
N10 C23 1.351(4)
N10 C27 1.451(5)
C1 C2 1.356(6)
C3 C4 1.441(5)
C5 C6 1.520(5)
C7 C8 1.513(10)
C8 C9 1.276(11)
C9 C10 1.493(11)
C11 C12 1.362(6)
C13 C14 1.437(5)
C15 C16 1.511(6)
C17 C18 1.455(8)
C18 C19 1.444(7)
C19 C20 1.600(8)
C21 C22 1.342(6)
C23 C24 1.448(5)
C25 C26 1.518(5)
C27 C28 1.583(7)
C28 C29 1.470(8)
C29 C30 1.522(9)
